data_4034004
loop_
_publ_author_name
'Bagum, Halima'
'Christensen, Kirsten E.'
'Genov, Miroslav'
'Pretsch, Alexander'
'Pretsch, Dagmar'
'Moloney, Mark G.'

_publ_section_title
;
 Synthetic Access to 3-Substituted Pyroglutamic Acids from Tetramate
 Derivatives of Serine, Threonine, <i>allo</i>-Threonine, and Cysteine.
;
_journal_issue 16
_journal_name_full 'The Journal of organic chemistry'
_journal_page_first 10257
_journal_page_last 10279
_journal_paper_doi 10.1021/acs.joc.9b01432
_journal_volume 84
_journal_year 2019
_chemical_absolute_configuration ad
_chemical_formula_moiety 'C18 H22 Cl1 N O5 S'
_chemical_formula_sum 'C18 H22 Cl N O5 S'
_chemical_formula_weight 399.89
_chemical_melting_point ?
_space_group_IT_number 4
_space_group_name_Hall 'P 2yb'
_space_group_name_H-M_alt 'P 1 21 1'
_symmetry_cell_setting monoclinic
_symmetry_space_group_name_Hall 'P 2yb'
_symmetry_space_group_name_H-M 'P 1 21 1'
_atom_sites_solution_hydrogens difmap
_atom_sites_solution_primary other
_audit_creation_date 2017-09-07
_audit_creation_method CRYSTALS_ver_14.61_build_6320
_cell_angle_alpha 90
_cell_angle_beta 114.56(2)
_cell_angle_gamma 90
_cell_formula_units_Z 2
_cell_length_a 11.8798(19)
_cell_length_b 7.2157(11)
_cell_length_c 12.259(2)
_cell_measurement_reflns_used 1441
_cell_measurement_temperature 150
_cell_measurement_theta_max 75
_cell_measurement_theta_min 4
_cell_volume 955.8(3)
_computing_cell_refinement 'CrysAlisPro, (Agilent, 2011)'
_computing_data_collection 'SuperNova, (Oxford Diffraction, 2010)'
_computing_data_reduction 'CrysAlisPro, (Agilent, 2011)'
_computing_molecular_graphics 'CAMERON (Watkin et al., 1996)'
_computing_publication_material 'CRYSTALS (Betteridge et al., 2003)'
_computing_structure_refinement 'CRYSTALS (Betteridge et al., 2003)'
_computing_structure_solution 'Superflip (Palatinus & Chapuis, 2007)'
_diffrn_ambient_temperature 150
_diffrn_measured_fraction_theta_full 0.996
_diffrn_measured_fraction_theta_max 0.970
_diffrn_measurement_device Area
_diffrn_measurement_device_type 'Oxford Diffraction SuperNova'
_diffrn_measurement_method \w
_diffrn_radiation_monochromator graphite
_diffrn_radiation_type 'Cu K\a'
_diffrn_radiation_wavelength 1.54184
_diffrn_reflns_av_R_equivalents 0.085
_diffrn_reflns_av_sigmaI/netI 0.1308
_diffrn_reflns_limit_h_max 14
_diffrn_reflns_limit_h_min -13
_diffrn_reflns_limit_k_max 9
_diffrn_reflns_limit_k_min -8
_diffrn_reflns_limit_l_max 15
_diffrn_reflns_limit_l_min -14
_diffrn_reflns_number 8741
_diffrn_reflns_theta_full 72.970
_diffrn_reflns_theta_max 77.627
_diffrn_reflns_theta_min 3.965
_diffrn_standards_number 0
_exptl_absorpt_coefficient_mu 3.042
_exptl_absorpt_correction_T_max 0.97
_exptl_absorpt_correction_T_min 0.68
_exptl_absorpt_correction_type multi-scan
_exptl_absorpt_process_details 'CrysAlisPro, (Agilent, 2011)'
_exptl_crystal_colour clear_pale_colourless
_exptl_crystal_density_diffrn 1.389
_exptl_crystal_density_meas ?
_exptl_crystal_density_method 'not measured'
_exptl_crystal_description needle
_exptl_crystal_F_000 420
_exptl_crystal_size_max 0.10
_exptl_crystal_size_mid 0.04
_exptl_crystal_size_min 0.01
_refine_diff_density_max 0.68
_refine_diff_density_min -0.98
_refine_ls_abs_structure_details 'Flack (1983), 1740 Friedel-pairs'
_refine_ls_abs_structure_Flack 0.05(4)
_refine_ls_extinction_method None
_refine_ls_goodness_of_fit_ref 0.9961
_refine_ls_hydrogen_treatment constr
_refine_ls_matrix_type full
_refine_ls_number_parameters 236
_refine_ls_number_reflns 3873
_refine_ls_number_restraints 1
_refine_ls_R_factor_all 0.0931
_refine_ls_R_factor_gt 0.0730
_refine_ls_shift/su_max 0.0001178
_refine_ls_shift/su_mean 0.0000112
_refine_ls_structure_factor_coef Fsqd
_refine_ls_weighting_details
;
 Method= Modified Sheldrick 
 w=1/[\s^2^(F^2^) + ( 0.08P)^2^ + 1.13P] 
 ,where P=(max(Fo^2^,0) + 2Fc^2^)/3 
;
_refine_ls_weighting_scheme calc
_refine_ls_wR_factor_all 0.2045
_refine_ls_wR_factor_gt 0.1781
_refine_ls_wR_factor_ref 0.2045
_reflns_limit_h_max 13
_reflns_limit_h_min -14
_reflns_limit_k_max 9
_reflns_limit_k_min -8
_reflns_limit_l_max 15
_reflns_limit_l_min 0
_reflns_number_gt 2849
_reflns_number_total 3873
_reflns_threshold_expression I>2.0\s(I)
_oxford_diffrn_Wilson_B_factor 3.51
_oxford_diffrn_Wilson_scale 0.01
_oxford_refine_ls_r_factor_ref 0.0931
_oxford_refine_ls_scale 9.0(5)
_oxford_reflns_number_all 3873
_oxford_reflns_threshold_expression_ref I>-3.0\s(I)
_oxford_structure_analysis_title 6805
_cod_data_source_file jo9b01432_si_002.cif
_cod_data_source_block 12v
_cod_depositor_comments
;
The following automatic conversions were performed:

data item '_chemical_melting_point' value 'not measured' was changed
to '?' -- the value is undefined or not given.

data item '_atom_sites_solution_primary' value 'Other' was changed to
'other' in accordance with the
/home/data/users/saulius/crontab/automatic-downloads/current/ACS/lib/dictionaries/cif_core.dic
dictionary named 'cif_core.dic' version 2.4.2 last updated on
2011-04-26.

data item '_exptl_crystal_density_meas' value 'not measured' was
changed to '?' -- the value is perceived as not measured.

Automatic conversion script
Id: cif_fix_values 6909 2019-04-08 15:41:33Z antanas 
;
_cod_original_sg_symbol_H-M 'P 21 '
_cod_original_formula_sum 'C18 H22 Cl1 N O5 S'
_cod_database_code 4034004

loop_
_symmetry_equiv_pos_as_xyz
x,y,z
-x,y+1/2,-z

loop_
_atom_site_label
_atom_site_type_symbol
_atom_site_fract_x
_atom_site_fract_y
_atom_site_fract_z
_atom_site_U_iso_or_equiv
_atom_site_occupancy
_atom_site_adp_type
_atom_site_refinement_flags_posn
O1 O -0.0980(4) 0.8384(8) 0.5423(4) 0.0539 1.0000 Uani .
S2 S -0.00278(11) 0.7188(3) 0.62060(12) 0.0430 1.0000 Uani .
C3 C 0.0460(5) 0.7705(9) 0.7795(5) 0.0423 1.0000 Uani .
N4 N 0.1724(4) 0.7070(8) 0.8232(4) 0.0368 1.0000 Uani .
C5 C 0.2148(5) 0.5558(9) 0.9028(6) 0.0432 1.0000 Uani .
C6 C 0.3237(5) 0.4713(10) 0.8874(6) 0.0465 1.0000 Uani .
C7 C 0.2983(5) 0.5256(9) 0.7583(6) 0.0402 1.0000 Uani .
C8 C 0.2388(4) 0.7227(10) 0.7457(5) 0.0398 1.0000 Uani .
C9 C 0.1447(5) 0.7682(10) 0.6179(5) 0.0455 1.0000 Uani .
O10 O -0.0209(4) 0.5231(7) 0.6086(4) 0.0490 1.0000 Uani .
C11 C 0.0249(6) 0.9681(10) 0.8141(7) 0.0508 1.0000 Uani .
C12 C 0.0940(7) 0.9840(13) 0.9498(7) 0.0638 1.0000 Uani .
C13 C -0.1145(6) 0.9947(12) 0.7795(7) 0.0595 1.0000 Uani .
C14 C 0.0722(7) 1.1188(11) 0.7547(8) 0.0643 1.0000 Uani .
O21 O 0.1680(4) 0.5073(8) 0.9687(4) 0.0560 1.0000 Uani .
C31 C 0.4081(5) 0.5143(9) 0.7236(6) 0.0421 1.0000 Uani .
C32 C 0.3847(5) 0.4716(11) 0.6060(6) 0.0511 1.0000 Uani .
C33 C 0.4791(6) 0.4642(12) 0.5678(7) 0.0573 1.0000 Uani .
C34 C 0.5978(5) 0.5018(11) 0.6498(7) 0.0524 1.0000 Uani .
C35 C 0.6247(5) 0.5442(11) 0.7663(7) 0.0527 1.0000 Uani .
C36 C 0.5295(5) 0.5500(9) 0.8043(6) 0.0464 1.0000 Uani .
Cl37 Cl 0.71947(15) 0.4907(4) 0.60442(19) 0.0709 1.0000 Uani .
C41 C 0.3431(5) 0.8671(9) 0.7991(6) 0.0423 1.0000 Uani .
O42 O 0.3931(4) 0.9014(7) 0.9039(4) 0.0522 1.0000 Uani .
O43 O 0.3759(4) 0.9318(6) 0.7153(5) 0.0478 1.0000 Uani .
C44 C 0.4885(6) 1.0410(10) 0.7600(8) 0.0614 1.0000 Uani .
H31 H 0.0013 0.6850 0.8089 0.0507 1.0000 Uiso R
H62 H 0.4022 0.5222 0.9439 0.0560 1.0000 Uiso R
H61 H 0.3253 0.3376 0.8969 0.0557 1.0000 Uiso R
H71 H 0.2335 0.4413 0.7052 0.0483 1.0000 Uiso R
H91 H 0.1493 0.8989 0.6000 0.0547 1.0000 Uiso R
H92 H 0.1580 0.6944 0.5580 0.0549 1.0000 Uiso R
H123 H 0.0857 1.1072 0.9747 0.0959 1.0000 Uiso R
H121 H 0.0611 0.8989 0.9888 0.0959 1.0000 Uiso R
H122 H 0.1801 0.9579 0.9739 0.0958 1.0000 Uiso R
H131 H -0.1307 1.1183 0.7994 0.0890 1.0000 Uiso R
H132 H -0.1440 0.9065 0.8206 0.0889 1.0000 Uiso R
H133 H -0.1609 0.9777 0.6945 0.0887 1.0000 Uiso R
H143 H 0.0568 1.2393 0.7782 0.0959 1.0000 Uiso R
H141 H 0.1603 1.1031 0.7791 0.0959 1.0000 Uiso R
H142 H 0.0313 1.1082 0.6691 0.0958 1.0000 Uiso R
H321 H 0.3045 0.4462 0.5515 0.0610 1.0000 Uiso R
H331 H 0.4619 0.4342 0.4887 0.0688 1.0000 Uiso R
H351 H 0.7062 0.5685 0.8197 0.0627 1.0000 Uiso R
H361 H 0.5474 0.5765 0.8841 0.0557 1.0000 Uiso R
H442 H 0.5024 1.0850 0.6928 0.0919 1.0000 Uiso R
H441 H 0.4806 1.1446 0.8049 0.0921 1.0000 Uiso R
H443 H 0.5577 0.9668 0.8101 0.0921 1.0000 Uiso R

loop_
_atom_site_aniso_label
_atom_site_aniso_U_11
_atom_site_aniso_U_22
_atom_site_aniso_U_33
_atom_site_aniso_U_23
_atom_site_aniso_U_13
_atom_site_aniso_U_12
O1 0.0246(19) 0.088(4) 0.044(2) 0.010(2) 0.0099(17) 0.012(2)
S2 0.0224(5) 0.0655(9) 0.0396(6) 0.0001(7) 0.0113(5) 0.0002(6)
C3 0.026(2) 0.054(4) 0.046(3) -0.004(2) 0.014(2) -0.008(2)
N4 0.0265(18) 0.047(3) 0.037(2) 0.005(2) 0.0126(16) 0.000(2)
C5 0.030(3) 0.050(3) 0.047(3) 0.006(3) 0.014(2) 0.002(2)
C6 0.035(3) 0.059(4) 0.045(3) 0.007(3) 0.016(2) 0.002(3)
C7 0.028(2) 0.045(3) 0.046(3) 0.001(2) 0.014(2) -0.002(2)
C8 0.023(2) 0.048(3) 0.047(3) 0.002(3) 0.013(2) -0.001(2)
C9 0.024(2) 0.068(4) 0.046(3) 0.006(3) 0.015(2) 0.001(2)
O10 0.0345(19) 0.058(3) 0.056(3) -0.003(2) 0.0198(19) -0.0015(19)
C11 0.036(3) 0.054(4) 0.061(4) 0.001(3) 0.019(3) 0.003(3)
C12 0.052(4) 0.075(5) 0.058(4) -0.017(4) 0.016(3) 0.007(4)
C13 0.042(3) 0.074(5) 0.062(4) -0.009(4) 0.021(3) 0.011(3)
C14 0.060(4) 0.040(3) 0.097(6) 0.003(4) 0.036(4) -0.001(3)
O21 0.046(2) 0.075(3) 0.054(3) 0.009(2) 0.027(2) 0.006(2)
C31 0.028(2) 0.051(4) 0.048(3) -0.002(3) 0.017(2) -0.001(2)
C32 0.029(3) 0.069(4) 0.053(4) -0.001(3) 0.015(3) 0.000(3)
C33 0.044(3) 0.081(5) 0.048(4) -0.004(3) 0.021(3) -0.004(3)
C34 0.031(3) 0.068(4) 0.068(4) 0.006(3) 0.031(3) -0.002(3)
C35 0.029(3) 0.070(4) 0.059(4) 0.012(3) 0.018(3) 0.001(3)
C36 0.033(3) 0.057(4) 0.047(3) 0.006(3) 0.015(2) 0.001(2)
Cl37 0.0392(8) 0.1048(16) 0.0805(13) 0.0014(11) 0.0367(8) -0.0014(9)
C41 0.025(2) 0.047(3) 0.055(4) 0.000(3) 0.016(2) 0.000(2)
O42 0.034(2) 0.065(3) 0.053(3) -0.005(2) 0.0133(19) -0.0115(19)
O43 0.034(2) 0.049(3) 0.062(3) 0.004(2) 0.022(2) -0.0100(17)
C44 0.046(3) 0.047(4) 0.097(6) 0.006(4) 0.035(4) -0.011(3)

loop_
_atom_type_symbol
_atom_type_scat_dispersion_real
_atom_type_scat_dispersion_imag
_atom_type_scat_Cromer_Mann_a1
_atom_type_scat_Cromer_Mann_b1
_atom_type_scat_Cromer_Mann_a2
_atom_type_scat_Cromer_Mann_b2
_atom_type_scat_Cromer_Mann_a3
_atom_type_scat_Cromer_Mann_b3
_atom_type_scat_Cromer_Mann_a4
_atom_type_scat_Cromer_Mann_b4
_atom_type_scat_Cromer_Mann_c
_atom_type_scat_source
C 0.0181 0.0091 2.3100 20.8439 1.0200 10.2075 1.5886 0.5687 0.8650 51.6512 0.2156 'International Tables Vol C 4.2.6.8 and 6.1.1.4'
H 0.0000 0.0000 0.4930 10.5109 0.3229 26.1257 0.1402 3.1424 0.0408 57.7998 0.0030 'International Tables Vol C 4.2.6.8 and 6.1.1.4'
Cl 0.3639 0.7018 11.4604 0.0104 7.1964 1.1662 6.2556 18.5194 1.6455 47.7784 -9.5574 'International Tables Vol C 4.2.6.8 and 6.1.1.4'
N 0.0311 0.0180 12.2126 0.0057 3.1322 9.8933 2.0125 28.9975 1.1663 0.5826 -11.5290 'International Tables Vol C 4.2.6.8 and 6.1.1.4'
O 0.0492 0.0322 3.0485 13.2771 2.2868 5.7011 1.5463 0.3239 0.8670 32.9089 0.2508 'International Tables Vol C 4.2.6.8 and 6.1.1.4'
S 0.3331 0.5567 6.9053 1.4679 5.2034 22.2151 1.4379 0.2536 1.5863 56.1720 0.8669 'International Tables Vol C 4.2.6.8 and 6.1.1.4'

loop_
_geom_angle_atom_site_label_1
_geom_angle_atom_site_label_2
_geom_angle_atom_site_label_3
_geom_angle
_geom_angle_publ_flag
O1 S2 C3 113.9(3) yes
O1 S2 C9 111.9(3) yes
C3 S2 C9 95.7(3) yes
O1 S2 O10 119.0(3) yes
C3 S2 O10 106.2(3) yes
C9 S2 O10 107.5(3) yes
S2 C3 N4 98.7(4) yes
S2 C3 C11 117.9(5) yes
N4 C3 C11 117.1(5) yes
S2 C3 H31 106.6 no
N4 C3 H31 107.7 no
C11 C3 H31 108.0 no
C3 N4 C5 121.3(5) yes
C3 N4 C8 119.4(4) yes
C5 N4 C8 111.9(5) yes
N4 C5 C6 107.7(5) yes
N4 C5 O21 123.8(6) yes
C6 C5 O21 128.5(6) yes
C5 C6 C7 102.4(5) yes
C5 C6 H62 112.1 no
C7 C6 H62 110.9 no
C5 C6 H61 111.2 no
C7 C6 H61 111.3 no
H62 C6 H61 108.9 no
C6 C7 C8 102.8(5) yes
C6 C7 C31 116.6(5) yes
C8 C7 C31 115.0(5) yes
C6 C7 H71 106.8 no
C8 C7 H71 107.4 no
C31 C7 H71 107.7 no
C7 C8 N4 102.0(5) yes
C7 C8 C9 113.7(5) yes
N4 C8 C9 108.5(4) yes
C7 C8 C41 108.7(4) yes
N4 C8 C41 109.3(5) yes
C9 C8 C41 113.9(5) yes
C8 C9 S2 103.9(4) yes
C8 C9 H91 110.6 no
S2 C9 H91 109.9 no
C8 C9 H92 112.1 no
S2 C9 H92 111.7 no
H91 C9 H92 108.6 no
C3 C11 C12 107.2(6) yes
C3 C11 C13 108.6(5) yes
C12 C11 C13 108.7(6) yes
C3 C11 C14 113.0(6) yes
C12 C11 C14 109.1(7) yes
C13 C11 C14 110.1(6) yes
C11 C12 H123 109.8 no
C11 C12 H121 110.6 no
H123 C12 H121 108.6 no
C11 C12 H122 110.1 no
H123 C12 H122 108.7 no
H121 C12 H122 109.0 no
C11 C13 H131 110.5 no
C11 C13 H132 110.9 no
H131 C13 H132 108.8 no
C11 C13 H133 110.4 no
H131 C13 H133 107.9 no
H132 C13 H133 108.2 no
C11 C14 H143 110.2 no
C11 C14 H141 109.3 no
H143 C14 H141 109.3 no
C11 C14 H142 110.0 no
H143 C14 H142 109.2 no
H141 C14 H142 108.7 no
C7 C31 C32 118.4(5) yes
C7 C31 C36 122.8(6) yes
C32 C31 C36 118.8(5) yes
C31 C32 C33 121.4(6) yes
C31 C32 H321 119.7 no
C33 C32 H321 118.9 no
C32 C33 C34 118.3(7) yes
C32 C33 H331 120.3 no
C34 C33 H331 121.5 no
C33 C34 C35 122.2(6) yes
C33 C34 Cl37 119.3(6) yes
C35 C34 Cl37 118.5(5) yes
C34 C35 C36 119.3(6) yes
C34 C35 H351 120.1 no
C36 C35 H351 120.6 no
C31 C36 C35 120.1(6) yes
C31 C36 H361 120.1 no
C35 C36 H361 119.7 no
C8 C41 O42 123.3(6) yes
C8 C41 O43 110.6(5) yes
O42 C41 O43 125.8(6) yes
C41 O43 C44 114.9(6) yes
O43 C44 H442 108.4 no
O43 C44 H441 110.2 no
H442 C44 H441 109.2 no
O43 C44 H443 110.4 no
H442 C44 H443 109.2 no
H441 C44 H443 109.4 no

loop_
_geom_bond_atom_site_label_1
_geom_bond_atom_site_label_2
_geom_bond_distance
_geom_bond_publ_flag
O1 S2 1.429(5) yes
S2 C3 1.825(6) yes
S2 C9 1.802(5) yes
S2 O10 1.427(5) yes
C3 N4 1.443(7) yes
C3 C11 1.538(9) yes
C3 H31 0.976 no
N4 C5 1.410(8) yes
N4 C8 1.469(7) yes
C5 C6 1.511(8) yes
C5 O21 1.208(8) yes
C6 C7 1.534(9) yes
C6 H62 0.973 no
C6 H61 0.971 no
C7 C8 1.567(9) yes
C7 C31 1.534(7) yes
C7 H71 0.985 no
C8 C9 1.536(8) yes
C8 C41 1.541(8) yes
C9 H91 0.975 no
C9 H92 0.972 no
C11 C12 1.522(10) yes
C11 C13 1.541(8) yes
C11 C14 1.540(10) yes
C12 H123 0.959 no
C12 H121 0.955 no
C12 H122 0.958 no
C13 H131 0.965 no
C13 H132 0.964 no
C13 H133 0.962 no
C14 H143 0.957 no
C14 H141 0.968 no
C14 H142 0.959 no
C31 C32 1.384(9) yes
C31 C36 1.393(8) yes
C32 C33 1.384(9) yes
C32 H321 0.927 no
C33 C34 1.376(9) yes
C33 H331 0.930 no
C34 C35 1.363(11) yes
C34 Cl37 1.753(6) yes
C35 C36 1.391(9) yes
C35 H351 0.933 no
C36 H361 0.930 no
C41 O42 1.195(8) yes
C41 O43 1.327(8) yes
O43 C44 1.449(7) yes
C44 H442 0.958 no
C44 H441 0.956 no
C44 H443 0.959 no

loop_
_geom_hbond_atom_site_label_D
_geom_hbond_atom_site_label_H
_geom_hbond_atom_site_label_A
_geom_hbond_site_symmetry_A
_geom_hbond_angle_DHA
_geom_hbond_distance_DH
_geom_hbond_distance_HA
_geom_hbond_distance_DA
_geom_hbond_publ_flag
C6 H62 O42 2_647 138 0.97 2.53 3.312(10) yes
C9 H91 O10 2_556 120 0.97 2.54 3.140(10) yes
C13 H133 O1 . 130 0.96 2.49 3.200(10) yes
C14 H142 O1 . 129 0.96 2.57 3.254(10) yes
C32 H321 O1 2_546 164 0.93 2.37 3.268(10) yes
